data_7153049
loop_
_publ_author_name
'Slav\'ik, Petr'
'Fl\'idrov\'a, Karol\'ina'
'Dvo\<r\'akov\'a, Hana'
'Eigner, V\'aclav'
'Lhot\'ak, Pavel'

_publ_section_title
;
 Meta-arylation of calixarenes using organomercurial chemistry.
;
_journal_issue 33
_journal_name_full 'Organic &amp; biomolecular chemistry'
_journal_page_first 5528
_journal_page_last 5534
_journal_paper_doi 10.1039/c3ob41085d
_journal_volume 11
_journal_year 2013
_chemical_formula_moiety 'C40 H47 Cl1 Hg1 O4'
_chemical_formula_sum 'C40 H47 Cl Hg O4'
_chemical_formula_weight 827.85
_space_group_IT_number 15
_symmetry_cell_setting monoclinic
_symmetry_space_group_name_Hall '-C 2yc'
_symmetry_space_group_name_H-M 'C 1 2/c 1'
_atom_sites_solution_hydrogens difmap
_atom_sites_solution_primary other
_cell_angle_alpha 90
_cell_angle_beta 99.843(2)
_cell_angle_gamma 90
_cell_formula_units_Z 16
_cell_length_a 38.6680(10)
_cell_length_b 9.91309(18)
_cell_length_c 38.2857(9)
_cell_measurement_reflns_used 26969
_cell_measurement_temperature 170
_cell_measurement_theta_max 77
_cell_measurement_theta_min 5
_cell_volume 14459.6(6)
_computing_cell_refinement 'CrysAlis, (Oxford Diffraction, 2002)'
_computing_data_collection 'Xcalibur, (Oxford Diffraction, 2002)'
_computing_data_reduction 'CrysAlis, (Oxford Diffraction, 2002)'
_computing_molecular_graphics 'CAMERON (Watkin et al., 1996)'
_computing_publication_material 'CRYSTALS (Betteridge et al., 2003)'
_computing_structure_refinement 'CRYSTALS (Betteridge et al., 2003)'
_computing_structure_solution 'Superflip (Palatinus & Chapuis, 2007)'
_diffrn_ambient_pressure 101
_diffrn_ambient_temperature 170
_diffrn_measured_fraction_theta_full 0.996
_diffrn_measured_fraction_theta_max 0.983
_diffrn_measurement_device Area
_diffrn_measurement_device_type 'Oxford Diffraction XCALIBUR'
_diffrn_measurement_method '\f & \w scans'
_diffrn_radiation_monochromator graphite
_diffrn_radiation_type 'Cu K\a'
_diffrn_radiation_wavelength 1.54180
_diffrn_reflns_av_R_equivalents 0.000
_diffrn_reflns_limit_h_max 48
_diffrn_reflns_limit_h_min -48
_diffrn_reflns_limit_k_max 12
_diffrn_reflns_limit_k_min -12
_diffrn_reflns_limit_l_max 48
_diffrn_reflns_limit_l_min -47
_diffrn_reflns_number 57921
_diffrn_reflns_theta_full 74.412
_diffrn_reflns_theta_max 77.513
_diffrn_reflns_theta_min 4.609
_diffrn_standards_number 0
_exptl_absorpt_coefficient_mu 8.618
_exptl_absorpt_correction_T_max 0.25
_exptl_absorpt_correction_T_min 0.13
_exptl_absorpt_correction_type multi-scan
_exptl_absorpt_process_details 'CrysAlis, (Oxford Diffraction, 2002)'
_exptl_crystal_colour colourless
_exptl_crystal_density_diffrn 1.521
_exptl_crystal_density_method 'not measured'
_exptl_crystal_description prism
_exptl_crystal_F_000 6656
_exptl_crystal_size_max 0.580
_exptl_crystal_size_mid 0.240
_exptl_crystal_size_min 0.160
_refine_diff_density_max 1.27
_refine_diff_density_min -2.32
_refine_ls_extinction_method None
_refine_ls_goodness_of_fit_ref 1.0165
_refine_ls_hydrogen_treatment constr
_refine_ls_matrix_type full
_refine_ls_number_parameters 910
_refine_ls_number_reflns 15129
_refine_ls_number_restraints 114
_refine_ls_R_factor_all 0.0430
_refine_ls_R_factor_gt 0.0407
_refine_ls_shift/su_max 0.0057190
_refine_ls_shift/su_mean 0.0001618
_refine_ls_structure_factor_coef Fsqd
_refine_ls_weighting_details
;
Method, part 1, Chebychev polynomial, (Watkin, 1994, Prince, 1982)
[weight] = 1.0/[A~0~*T~0~(x)+A~1~*T~1~(x) ... +A~n-1~]*T~n-1~(x)]
where A~i~ are the Chebychev coefficients listed below and x= Fcalc/Fmax
Method = Robust Weighting (Prince, 1982)
W = [weight] * [1-(deltaF/6*sigmaF)^2^]^2^
A~i~ are:
0.115E+04 0.182E+04 996. 298.
;
_refine_ls_weighting_scheme calc
_refine_ls_wR_factor_all 0.0944
_refine_ls_wR_factor_gt 0.0899
_refine_ls_wR_factor_ref 0.0944
_reflns_limit_h_max 48
_reflns_limit_h_min -48
_reflns_limit_k_max 12
_reflns_limit_k_min 0
_reflns_limit_l_max 48
_reflns_limit_l_min 0
_reflns_number_gt 14133
_reflns_number_total 15129
_reflns_threshold_expression I>2.0\s(I)
_cod_data_source_file c3ob41085d.txt
_cod_data_source_block PE_52
_cod_depositor_comments
;
The following automatic conversions were performed:

'_atom_sites_solution_primary' value 'Other' changed to 'other'
according to /home/saulius/struct/CIF-dictionaries/cif_core.dic
dictionary named 'cif_core.dic' version 2.4.2 from 2011-04-26.

Automatic conversion script
Id: cif_fix_values 1891 2012-01-12 08:04:46Z andrius 
;
_cod_original_sg_symbol_H-M 'C 2/c '
_cod_original_formula_sum 'C40 H47 Cl1 Hg1 O4'
_cod_database_code 7153049

loop_
_symmetry_equiv_pos_as_xyz
x,y,z
-x,-y,-z
x+1/2,y+1/2,z
-x+1/2,-y+1/2,-z
x,-y,z+1/2
-x,y,-z+1/2
x+1/2,-y+1/2,z+1/2
-x+1/2,y+1/2,-z+1/2

loop_
_atom_site_label
_atom_site_type_symbol
_atom_site_fract_x
_atom_site_fract_y
_atom_site_fract_z
_atom_site_U_iso_or_equiv
_atom_site_occupancy
_atom_site_adp_type
_atom_site_refinement_flags_posn
_atom_site_refinement_flags_adp
_atom_site_disorder_assembly
_atom_site_disorder_group
C1 C 0.74675(11) 0.8616(5) 0.61983(14) 0.0410 1.0000 Uani . . . .
C2 C 0.77198(12) 0.9284(5) 0.64900(13) 0.0372 1.0000 Uani . . . .
C3 C 0.79789(10) 0.8277(4) 0.66910(10) 0.0288 1.0000 Uani . . . .
C4 C 0.78669(9) 0.7156(4) 0.68631(11) 0.0256 1.0000 Uani . . . .
C5 C 0.81040(10) 0.6178(4) 0.70139(11) 0.0282 1.0000 Uani . . . .
C6 C 0.84559(11) 0.6291(4) 0.69914(11) 0.0294 1.0000 Uani . . . .
C7 C 0.85799(10) 0.7415(4) 0.68324(9) 0.0239 1.0000 Uani . . . .
C8 C 0.89690(10) 0.7517(4) 0.68026(11) 0.0295 1.0000 Uani . . . .
C9 C 0.90871(10) 0.6251(4) 0.66377(11) 0.0284 1.0000 Uani . . . .
C10 C 0.92986(11) 0.5286(5) 0.68380(12) 0.0364 1.0000 Uani . . . .
C11 C 0.93552(13) 0.4032(6) 0.66998(15) 0.0471 1.0000 Uani . . . .
C12 C 0.91888(13) 0.3702(5) 0.63599(14) 0.0449 1.0000 Uani . . . .
C13 C 0.89865(11) 0.4642(5) 0.61461(12) 0.0353 1.0000 Uani . . . .
C14 C 0.87773(12) 0.4264(5) 0.57863(13) 0.0409 1.0000 Uani . . . .
C15 C 0.83871(13) 0.4291(5) 0.58130(12) 0.0383 1.0000 Uani . . . .
C16 C 0.82697(14) 0.3568(6) 0.60805(15) 0.0506 1.0000 Uani . . . .
C17 C 0.79265(16) 0.3681(8) 0.61272(19) 0.0692 1.0000 Uani . . . .
C18 C 0.76980(15) 0.4535(7) 0.59202(18) 0.0625 1.0000 Uani . . . .
C19 C 0.78052(13) 0.5237(5) 0.56465(13) 0.0416 1.0000 Uani . . . .
C20 C 0.75496(14) 0.6225(5) 0.54322(13) 0.0468 1.0000 Uani . . . .
C21 C 0.73867(12) 0.7139(5) 0.56781(13) 0.0418 1.0000 Uani . . . .
C22 C 0.70287(13) 0.7053(6) 0.56992(16) 0.0516 1.0000 Uani . . . .
C23 C 0.68891(12) 0.7773(7) 0.59485(17) 0.0566 1.0000 Uani . . . .
C24 C 0.71074(13) 0.8521(6) 0.62015(16) 0.0514 1.0000 Uani . . . .
C25 C 0.83387(10) 0.8407(4) 0.66902(11) 0.0279 1.0000 Uani . . . .
C26 C 0.89520(10) 0.5930(4) 0.62837(11) 0.0287 1.0000 Uani . . . .
C27 C 0.81470(12) 0.5084(5) 0.55872(11) 0.0363 1.0000 Uani . . . .
C28 C 0.75938(10) 0.7983(5) 0.59190(12) 0.0353 1.0000 Uani . . . .
O29 O 0.84587(8) 0.9539(3) 0.65299(8) 0.0331 1.0000 Uani . . . .
C30 C 0.86224(13) 1.0550(5) 0.67704(13) 0.0388 1.0000 Uani . . . .
C31 C 0.83655(16) 1.1393(5) 0.69357(15) 0.0482 1.0000 Uani . . . .
C32 C 0.8553(2) 1.2535(6) 0.71509(19) 0.0732 1.0000 Uani . . . .
O33 O 0.87532(8) 0.6867(3) 0.60756(8) 0.0353 1.0000 Uani . U . .
C34 C 0.89530(16) 0.7948(6) 0.59534(15) 0.0524 1.0000 Uani . . . .
C35 C 0.90406(19) 0.7640(8) 0.55937(18) 0.0699 1.0000 Uani . . . .
C36 C 0.9202(2) 0.8838(9) 0.5439(2) 0.0862 1.0000 Uani . U . .
O37 O 0.82545(9) 0.5780(3) 0.53081(8) 0.0411 1.0000 Uani . . . .
C38 C 0.82754(15) 0.4940(6) 0.50052(13) 0.0486 1.0000 Uani . . . .
C39 C 0.79231(17) 0.4468(7) 0.48163(15) 0.0579 1.0000 Uani . . . .
C40 C 0.7968(2) 0.3560(8) 0.45028(17) 0.0746 1.0000 Uani . . . .
O41 O 0.79477(7) 0.8113(3) 0.59033(8) 0.0367 1.0000 Uani D U . .
C42 C 0.80282(17) 0.8790(5) 0.55923(13) 0.0344 0.7000 Uani D U 3 1
C43 C 0.8079(2) 1.0266(5) 0.56700(15) 0.0493 0.7000 Uani D U 3 1
C44 C 0.8156(6) 1.1044(9) 0.5343(3) 0.0719 0.7000 Uani D U 3 1
Hg45 Hg 0.734968(4) 0.699685(18) 0.693568(5) 0.0320 1.0000 Uani . . . .
Cl46 Cl 0.67719(3) 0.69099(15) 0.70264(4) 0.0525 1.0000 Uani . . . .
C101 C 0.66405(13) 0.1353(6) 0.67298(14) 0.0479 1.0000 Uani . . . .
C102 C 0.64397(15) 0.0758(5) 0.69994(14) 0.0485 1.0000 Uani . . . .
C103 C 0.61887(12) 0.1811(4) 0.70963(11) 0.0330 1.0000 Uani . . . .
C104 C 0.62962(11) 0.3092(4) 0.72209(11) 0.0306 1.0000 Uani . . . .
C105 C 0.60467(11) 0.4050(4) 0.72757(11) 0.0329 1.0000 Uani . . . .
C106 C 0.56913(13) 0.3729(5) 0.72091(12) 0.0386 1.0000 Uani . . . .
C107 C 0.55763(12) 0.2454(5) 0.70912(11) 0.0343 1.0000 Uani . . . .
C108 C 0.51811(13) 0.2172(6) 0.69939(13) 0.0466 1.0000 Uani . . . .
C109 C 0.50028(12) 0.3239(6) 0.67623(15) 0.0465 1.0000 Uani . . . .
C110 C 0.47721(14) 0.4188(8) 0.6871(2) 0.0746 1.0000 Uani . . . .
C111 C 0.46393(16) 0.5256(8) 0.6662(3) 0.1054 1.0000 Uani . . . .
C112 C 0.47488(15) 0.5459(6) 0.6346(3) 0.0864 1.0000 Uani . . . .
C113 C 0.49774(13) 0.4578(5) 0.62145(19) 0.0546 1.0000 Uani . . . .
C114 C 0.51358(15) 0.4882(6) 0.5888(2) 0.0679 1.0000 Uani . . . .
C115 C 0.55311(15) 0.5116(6) 0.60000(19) 0.0625 1.0000 Uani . . . .
C116 C 0.56537(17) 0.6053(7) 0.6259(2) 0.0788 1.0000 Uani . . . .
C117 C 0.60153(18) 0.6187(8) 0.6392(3) 0.0857 1.0000 Uani . . . .
C118 C 0.62461(17) 0.5340(8) 0.6264(2) 0.0723 1.0000 Uani . . . .
C119 C 0.61367(15) 0.4383(8) 0.60061(17) 0.0644 1.0000 Uani . . . .
C120 C 0.63950(16) 0.3396(10) 0.58838(16) 0.0767 1.0000 Uani . . . .
C121 C 0.66146(14) 0.2702(9) 0.61995(15) 0.0661 1.0000 Uani . . . .
C122 C 0.69743(16) 0.3013(12) 0.6304(2) 0.0991 1.0000 Uani . . . .
C123 C 0.71674(15) 0.2408(11) 0.6605(2) 0.0892 1.0000 Uani . . . .
C124 C 0.69961(14) 0.1599(8) 0.68184(18) 0.0680 1.0000 Uani . . . .
C125 C 0.58298(12) 0.1504(4) 0.70437(11) 0.0351 1.0000 Uani . . . .
C126 C 0.50835(11) 0.3439(5) 0.64233(14) 0.0387 1.0000 Uani . . . .
C127 C 0.57742(15) 0.4293(7) 0.58653(16) 0.0608 1.0000 Uani . . . .
C128 C 0.64625(12) 0.1820(6) 0.64051(13) 0.0470 1.0000 Uani . . . .
O129 O 0.57161(10) 0.0216(3) 0.69273(8) 0.0467 1.0000 Uani D . . .
C130 C 0.5604(5) -0.0520(10) 0.7219(2) 0.0724 0.5000 Uani D U 1 1
C131 C 0.5435(4) -0.1806(11) 0.7076(3) 0.0834 0.5000 Uani D U 1 1
C132 C 0.5360(4) -0.2749(11) 0.7371(4) 0.0854 0.5000 Uani D U 1 1
O133 O 0.53035(8) 0.2521(3) 0.63033(8) 0.0366 1.0000 Uani . U . .
C134 C 0.51432(15) 0.1632(6) 0.60262(15) 0.0505 1.0000 Uani . . . .
C135 C 0.49901(17) 0.0411(7) 0.61590(17) 0.0595 1.0000 Uani . . . .
C136 C 0.4858(2) -0.0540(8) 0.5847(2) 0.0790 1.0000 Uani . . . .
O137 O 0.56521(11) 0.3350(5) 0.56082(9) 0.0670 1.0000 Uani D . . .
C138 C 0.5633(3) 0.3912(10) 0.52536(14) 0.0963 0.8000 Uani D U 2 1
C139 C 0.5489(2) 0.2847(11) 0.49886(14) 0.0966 0.8000 Uani D U 2 1
C140 C 0.5099(2) 0.2565(13) 0.5001(3) 0.0972 0.8000 Uani D U 2 1
O141 O 0.61121(8) 0.1489(4) 0.63032(9) 0.0432 1.0000 Uani . . . .
C142 C 0.60418(14) 0.0125(7) 0.61711(14) 0.0530 1.0000 Uani . . . .
C143 C 0.60310(16) 0.0047(8) 0.57774(16) 0.0646 1.0000 Uani . . . .
C144 C 0.58973(18) -0.1332(8) 0.56304(19) 0.0742 1.0000 Uani . . . .
Hg145 Hg 0.681570(4) 0.367932(19) 0.732304(5) 0.0358 1.0000 Uani . . . .
Cl146 Cl 0.74047(3) 0.43608(15) 0.74583(4) 0.0520 1.0000 Uani . . . .
C242 C 0.8040(4) 0.9484(7) 0.5805(2) 0.0347 0.3000 Uani D U 3 2
C243 C 0.8061(5) 0.9492(13) 0.5417(2) 0.0496 0.3000 Uani D U 3 2
C244 C 0.8233(17) 1.080(3) 0.5312(7) 0.0719 0.3000 Uani D U 3 2
C330 C 0.5788(4) -0.0751(9) 0.7218(2) 0.0725 0.5000 Uani D U 1 2
C331 C 0.5691(3) -0.2136(6) 0.7084(4) 0.0839 0.5000 Uani D U 1 2
C332 C 0.5300(3) -0.2258(14) 0.6928(4) 0.0859 0.5000 Uani D U 1 2
C338 C 0.5692(15) 0.371(3) 0.5248(4) 0.0963 0.2000 Uani D U 2 2
C339 C 0.5667(9) 0.245(4) 0.5029(5) 0.0967 0.2000 Uani D U 2 2
C340 C 0.5312(10) 0.174(4) 0.5024(11) 0.0973 0.2000 Uani D U 2 2
H51 H 0.8018 0.5444 0.7129 0.0365 1.0000 Uiso R . . .
H61 H 0.8610 0.5626 0.7086 0.0368 1.0000 Uiso R . . .
H302 H 0.8778 1.0116 0.6963 0.0475 1.0000 Uiso R . . .
H301 H 0.8761 1.1131 0.6642 0.0473 1.0000 Uiso R . . .
H1061 H 0.5522 0.4392 0.7242 0.0498 1.0000 Uiso R . . .
H101 H 0.9404 0.5524 0.7064 0.0465 1.0000 Uiso R . . .
H82 H 0.9109 0.7672 0.7032 0.0380 1.0000 Uiso R . . .
H81 H 0.8995 0.8250 0.6652 0.0378 1.0000 Uiso R . . .
H1051 H 0.6117 0.4895 0.7353 0.0413 1.0000 Uiso R . . .
H121 H 0.9204 0.2819 0.6272 0.0541 1.0000 Uiso R . . .
H142 H 0.8855 0.3374 0.5715 0.0528 1.0000 Uiso R . . .
H141 H 0.8827 0.4933 0.5616 0.0525 1.0000 Uiso R . . .
H1081 H 0.5081 0.2116 0.7207 0.0573 1.0000 Uiso R . . .
H1082 H 0.5154 0.1303 0.6870 0.0572 1.0000 Uiso R . . .
H111 H 0.9501 0.3418 0.6839 0.0580 1.0000 Uiso R . . .
H21 H 0.7855 0.9951 0.6386 0.0479 1.0000 Uiso R . . .
H22 H 0.7593 0.9729 0.6657 0.0490 1.0000 Uiso R . . .
H1022 H 0.6608 0.0517 0.7208 0.0597 1.0000 Uiso R . . .
H1021 H 0.6316 -0.0056 0.6904 0.0592 1.0000 Uiso R . . .
H201 H 0.7669 0.6767 0.5275 0.0605 1.0000 Uiso R . . .
H202 H 0.7366 0.5698 0.5287 0.0611 1.0000 Uiso R . . .
H161 H 0.8422 0.3019 0.6229 0.0624 1.0000 Uiso R . . .
H341 H 0.9172 0.8090 0.6119 0.0649 1.0000 Uiso R . . .
H342 H 0.8814 0.8760 0.5946 0.0645 1.0000 Uiso R . . .
H1341 H 0.5317 0.1318 0.5889 0.0611 1.0000 Uiso R . . .
H1342 H 0.4957 0.2116 0.5867 0.0604 1.0000 Uiso R . . .
H311 H 0.8238 1.0827 0.7080 0.0622 1.0000 Uiso R . . .
H312 H 0.8200 1.1813 0.6740 0.0622 1.0000 Uiso R . . .
H181 H 0.7470 0.4625 0.5958 0.0782 1.0000 Uiso R . . .
H241 H 0.7014 0.8945 0.6379 0.0643 1.0000 Uiso R . . .
H1352 H 0.5168 -0.0062 0.6329 0.0722 1.0000 Uiso R . . .
H1351 H 0.4791 0.0680 0.6274 0.0718 1.0000 Uiso R . . .
H381 H 0.8416 0.4126 0.5086 0.0602 1.0000 Uiso R . . .
H382 H 0.8387 0.5461 0.4839 0.0608 1.0000 Uiso R . . .
H231 H 0.6649 0.7754 0.5951 0.0689 1.0000 Uiso R . . .
H1431 H 0.6269 0.0190 0.5727 0.0811 1.0000 Uiso R . . .
H1432 H 0.5883 0.0766 0.5667 0.0806 1.0000 Uiso R . . .
H392 H 0.7809 0.3930 0.4976 0.0694 1.0000 Uiso R . . .
H391 H 0.7777 0.5242 0.4733 0.0697 1.0000 Uiso R . . .
H1421 H 0.6213 -0.0505 0.6294 0.0649 1.0000 Uiso R . . .
H1422 H 0.5807 -0.0147 0.6221 0.0656 1.0000 Uiso R . . .
H1141 H 0.5031 0.5702 0.5778 0.0851 1.0000 Uiso R . . .
H1142 H 0.5092 0.4142 0.5722 0.0852 1.0000 Uiso R . . .
H1161 H 0.5499 0.6614 0.6345 0.0953 1.0000 Uiso R . . .
H221 H 0.6882 0.6487 0.5544 0.0655 1.0000 Uiso R . . .
H403 H 0.7738 0.3323 0.4376 0.1129 1.0000 Uiso R . . .
H402 H 0.8096 0.2752 0.4590 0.1127 1.0000 Uiso R . . .
H401 H 0.8098 0.4068 0.4353 0.1131 1.0000 Uiso R . . .
H171 H 0.7850 0.3194 0.6309 0.0856 1.0000 Uiso R . . .
H1101 H 0.4713 0.4091 0.7097 0.0908 1.0000 Uiso R . . .
H351 H 0.9203 0.6889 0.5605 0.0870 1.0000 Uiso R . . .
H352 H 0.8825 0.7415 0.5433 0.0870 1.0000 Uiso R . . .
H1361 H 0.4731 -0.1290 0.5920 0.1190 1.0000 Uiso R . . .
H1362 H 0.5059 -0.0878 0.5756 0.1189 1.0000 Uiso R . . .
H1363 H 0.4710 -0.0020 0.5665 0.1190 1.0000 Uiso R . . .
H1171 H 0.6098 0.6831 0.6560 0.1018 1.0000 Uiso R . . .
H1121 H 0.4673 0.6211 0.6208 0.1060 1.0000 Uiso R . . .
H1111 H 0.4475 0.5841 0.6736 0.1212 1.0000 Uiso R . . .
H1201 H 0.6552 0.3928 0.5763 0.0970 1.0000 Uiso R . . .
H1202 H 0.6270 0.2770 0.5716 0.0970 1.0000 Uiso R . . .
H1443 H 0.5925 -0.1382 0.5383 0.1179 1.0000 Uiso R . . .
H1442 H 0.6027 -0.2041 0.5766 0.1180 1.0000 Uiso R . . .
H1441 H 0.5654 -0.1400 0.5652 0.1175 1.0000 Uiso R . . .
H362 H 0.9284 0.8589 0.5226 0.1450 1.0000 Uiso R . . .
H361 H 0.9400 0.9164 0.5606 0.1449 1.0000 Uiso R . . .
H363 H 0.9031 0.9548 0.5387 0.1451 1.0000 Uiso R . . .
H322 H 0.8385 1.3035 0.7256 0.1040 1.0000 Uiso R . . .
H323 H 0.8731 1.2133 0.7326 0.1032 1.0000 Uiso R . . .
H321 H 0.8655 1.3094 0.6993 0.1039 1.0000 Uiso R . . .
H1181 H 0.6486 0.5408 0.6353 0.0877 1.0000 Uiso R . . .
H1241 H 0.7121 0.1218 0.7026 0.0825 1.0000 Uiso R . . .
H1231 H 0.7408 0.2562 0.6667 0.1118 1.0000 Uiso R . . .
H1221 H 0.7086 0.3607 0.6169 0.1150 1.0000 Uiso R . . .
H1302 H 0.5808 -0.0725 0.7401 0.0791 0.5000 Uiso R . 1 1
H1301 H 0.5436 0.0008 0.7324 0.0791 0.5000 Uiso R . 1 1
H1311 H 0.5577 -0.2248 0.6925 0.1115 0.5000 Uiso R . 1 1
H1312 H 0.5211 -0.1545 0.6938 0.1113 0.5000 Uiso R . 1 1
H1323 H 0.5317 -0.3638 0.7276 0.1400 0.5000 Uiso R . 1 1
H1321 H 0.5561 -0.2755 0.7554 0.1399 0.5000 Uiso R . 1 1
H1322 H 0.5160 -0.2456 0.7464 0.1400 0.5000 Uiso R . 1 1
H3302 H 0.6039 -0.0738 0.7310 0.0789 0.5000 Uiso R . 1 2
H3301 H 0.5657 -0.0523 0.7406 0.0794 0.5000 Uiso R . 1 2
H3311 H 0.5740 -0.2762 0.7285 0.1123 0.5000 Uiso R . 1 2
H3312 H 0.5829 -0.2375 0.6900 0.1122 0.5000 Uiso R . 1 2
H3321 H 0.5236 -0.3205 0.6916 0.1410 0.5000 Uiso R . 1 2
H3323 H 0.5170 -0.1787 0.7087 0.1411 0.5000 Uiso R . 1 2
H3322 H 0.5257 -0.1856 0.6693 0.1410 0.5000 Uiso R . 1 2
H1382 H 0.5864 0.4188 0.5217 0.1138 0.8000 Uiso R . 2 1
H1381 H 0.5481 0.4700 0.5227 0.1139 0.8000 Uiso R . 2 1
H1392 H 0.5622 0.2005 0.5030 0.1190 0.8000 Uiso R . 2 1
H1391 H 0.5516 0.3187 0.4756 0.1192 0.8000 Uiso R . 2 1
H1401 H 0.4989 0.2231 0.4770 0.1620 0.8000 Uiso R . 2 1
H1402 H 0.5074 0.1901 0.5182 0.1621 0.8000 Uiso R . 2 1
H1403 H 0.4984 0.3401 0.5048 0.1621 0.8000 Uiso R . 2 1
H3382 H 0.5932 0.3965 0.5236 0.1140 0.2000 Uiso R . 2 2
H3381 H 0.5536 0.4436 0.5148 0.1140 0.2000 Uiso R . 2 2
H3391 H 0.5825 0.1731 0.5129 0.1189 0.2000 Uiso R . 2 2
H3392 H 0.5695 0.2595 0.4784 0.1190 0.2000 Uiso R . 2 2
H3401 H 0.5230 0.1160 0.4825 0.1620 0.2000 Uiso R . 2 2
H3403 H 0.5304 0.1254 0.5240 0.1620 0.2000 Uiso R . 2 2
H3402 H 0.5166 0.2525 0.5012 0.1621 0.2000 Uiso R . 2 2
H421 H 0.8238 0.8395 0.5532 0.0453 0.7000 Uiso R . 3 1
H422 H 0.7834 0.8649 0.5400 0.0452 0.7000 Uiso R . 3 1
H432 H 0.8272 1.0405 0.5866 0.0647 0.7000 Uiso R . 3 1
H431 H 0.7869 1.0609 0.5740 0.0649 0.7000 Uiso R . 3 1
H443 H 0.8230 1.1945 0.5414 0.1048 0.7000 Uiso R . 3 1
H442 H 0.8344 1.0612 0.5252 0.1050 0.7000 Uiso R . 3 1
H441 H 0.7955 1.1093 0.5158 0.1049 0.7000 Uiso R . 3 1
H2422 H 0.8266 0.9752 0.5942 0.0472 0.3000 Uiso R . 3 2
H2421 H 0.7862 1.0120 0.5852 0.0468 0.3000 Uiso R . 3 2
H2431 H 0.8198 0.8719 0.5360 0.0661 0.3000 Uiso R . 3 2
H2432 H 0.7822 0.9430 0.5285 0.0660 0.3000 Uiso R . 3 2
H2441 H 0.8290 1.0675 0.5071 0.1050 0.3000 Uiso R . 3 2
H2442 H 0.8451 1.1000 0.5483 0.1050 0.3000 Uiso R . 3 2
H2443 H 0.8061 1.1546 0.5310 0.1050 0.3000 Uiso R . 3 2

loop_
_atom_site_aniso_label
_atom_site_aniso_U_11
_atom_site_aniso_U_22
_atom_site_aniso_U_33
_atom_site_aniso_U_23
_atom_site_aniso_U_13
_atom_site_aniso_U_12
C1 0.023(2) 0.048(3) 0.051(3) 0.015(2) 0.0015(19) 0.0103(18)
C2 0.030(2) 0.037(2) 0.044(2) 0.0072(19) 0.0055(18) 0.0084(18)
C3 0.0239(19) 0.035(2) 0.0272(18) 0.0029(16) 0.0038(15) 0.0071(16)
C4 0.0125(16) 0.0336(19) 0.0316(19) 0.0013(15) 0.0059(14) 0.0000(14)
C5 0.0243(19) 0.0310(19) 0.0296(19) 0.0023(15) 0.0052(15) 0.0001(15)
C6 0.0248(19) 0.031(2) 0.032(2) -0.0013(15) 0.0037(16) 0.0022(15)
C7 0.0208(17) 0.0283(18) 0.0220(17) -0.0008(14) 0.0018(13) 0.0013(14)
C8 0.0201(18) 0.036(2) 0.0312(19) -0.0008(16) 0.0009(15) -0.0033(15)
C9 0.0164(17) 0.038(2) 0.0308(19) 0.0018(16) 0.0043(14) 0.0031(15)
C10 0.0240(19) 0.048(3) 0.036(2) 0.0078(19) 0.0016(16) 0.0047(18)
C11 0.035(2) 0.046(3) 0.057(3) 0.008(2) 0.000(2) 0.016(2)
C12 0.037(2) 0.043(3) 0.054(3) 0.003(2) 0.008(2) 0.015(2)
C13 0.027(2) 0.044(2) 0.036(2) -0.0029(18) 0.0078(17) 0.0065(17)
C14 0.039(2) 0.045(3) 0.039(2) -0.011(2) 0.0069(19) 0.005(2)
C15 0.039(2) 0.040(2) 0.034(2) 0.0027(18) -0.0008(18) -0.0036(19)
C16 0.045(3) 0.053(3) 0.051(3) 0.022(2) 0.000(2) -0.007(2)
C17 0.048(3) 0.088(5) 0.072(4) 0.044(4) 0.009(3) -0.007(3)
C18 0.035(3) 0.077(4) 0.075(4) 0.035(3) 0.007(3) -0.009(3)
C19 0.036(2) 0.042(2) 0.042(2) 0.009(2) -0.0080(19) -0.0059(19)
C20 0.040(3) 0.053(3) 0.041(3) 0.011(2) -0.012(2) -0.004(2)
C21 0.030(2) 0.052(3) 0.038(2) 0.013(2) -0.0085(18) -0.003(2)
C22 0.028(2) 0.059(3) 0.062(3) 0.016(3) -0.009(2) -0.005(2)
C23 0.017(2) 0.077(4) 0.072(4) 0.021(3) -0.004(2) 0.002(2)
C24 0.027(2) 0.069(4) 0.057(3) 0.016(3) 0.006(2) 0.008(2)
C25 0.0275(19) 0.0259(18) 0.0301(19) 0.0008(15) 0.0040(15) 0.0008(15)
C26 0.0179(17) 0.035(2) 0.032(2) 0.0041(17) 0.0024(14) 0.0030(15)
C27 0.041(2) 0.036(2) 0.030(2) 0.0034(17) -0.0017(17) -0.0080(19)
C28 0.0170(18) 0.046(2) 0.040(2) 0.0194(19) -0.0011(16) -0.0005(16)
O29 0.0320(15) 0.0309(14) 0.0356(15) 0.0056(12) 0.0034(12) -0.0039(12)
C30 0.038(2) 0.032(2) 0.044(2) 0.0022(18) 0.0028(19) -0.0049(18)
C31 0.065(3) 0.033(2) 0.051(3) 0.005(2) 0.021(3) 0.006(2)
C32 0.113(6) 0.035(3) 0.076(4) -0.004(3) 0.029(4) -0.010(3)
O33 0.0311(15) 0.0396(16) 0.0325(15) 0.0068(12) -0.0018(12) 0.0048(12)
C34 0.053(3) 0.052(3) 0.053(3) 0.017(2) 0.009(3) 0.003(2)
C35 0.068(4) 0.087(5) 0.056(4) 0.016(3) 0.013(3) -0.007(4)
C36 0.080(4) 0.104(5) 0.071(4) 0.029(4) 0.003(4) -0.025(4)
O37 0.0524(19) 0.0409(17) 0.0304(15) 0.0008(13) 0.0085(14) -0.0060(15)
C38 0.059(3) 0.057(3) 0.029(2) -0.003(2) 0.007(2) 0.001(3)
C39 0.063(4) 0.064(4) 0.041(3) -0.006(3) -0.007(2) 0.013(3)
C40 0.087(5) 0.086(5) 0.044(3) -0.011(3) -0.008(3) 0.012(4)
O41 0.0185(13) 0.0515(18) 0.0384(16) 0.0094(14) -0.0002(12) 0.0011(12)
C42 0.031(3) 0.040(3) 0.032(3) 0.003(2) 0.004(2) -0.005(2)
C43 0.060(4) 0.046(4) 0.038(3) -0.003(3) -0.006(3) -0.008(3)
C44 0.105(13) 0.049(6) 0.056(4) 0.013(4) -0.001(4) -0.025(8)
Hg45 0.01987(9) 0.03883(10) 0.03702(10) -0.00300(6) 0.00404(7) -0.00134(6)
Cl46 0.0204(5) 0.0726(8) 0.0659(8) 0.0065(6) 0.0114(5) -0.0003(5)
C101 0.032(2) 0.065(3) 0.046(3) -0.016(2) 0.002(2) 0.021(2)
C102 0.057(3) 0.039(3) 0.043(3) -0.002(2) -0.011(2) 0.016(2)
C103 0.039(2) 0.033(2) 0.0235(18) 0.0043(16) -0.0034(16) 0.0009(17)
C104 0.027(2) 0.034(2) 0.0292(19) 0.0045(16) 0.0002(16) -0.0051(16)
C105 0.031(2) 0.032(2) 0.033(2) -0.0045(17) -0.0019(16) -0.0039(17)
C106 0.037(2) 0.044(3) 0.036(2) -0.0096(18) 0.0084(19) -0.0039(19)
C107 0.033(2) 0.047(2) 0.0231(18) -0.0041(17) 0.0068(16) -0.0129(19)
C108 0.036(2) 0.072(3) 0.035(2) -0.014(2) 0.016(2) -0.024(2)
C109 0.021(2) 0.056(3) 0.064(3) -0.026(3) 0.011(2) -0.010(2)
C110 0.025(2) 0.086(5) 0.120(6) -0.062(5) 0.032(3) -0.020(3)
C111 0.023(3) 0.065(5) 0.230(12) -0.075(6) 0.025(5) -0.005(3)
C112 0.024(3) 0.042(3) 0.187(9) -0.019(4) -0.001(4) 0.011(2)
C113 0.024(2) 0.037(2) 0.097(4) -0.004(3) -0.009(2) 0.0024(19)
C114 0.046(3) 0.047(3) 0.099(5) 0.031(3) -0.020(3) -0.005(2)
C115 0.040(3) 0.055(3) 0.085(4) 0.039(3) -0.011(3) -0.012(3)
C116 0.048(3) 0.047(3) 0.130(7) 0.020(4) -0.015(4) -0.013(3)
C117 0.048(4) 0.059(4) 0.138(7) 0.018(4) -0.019(4) -0.019(3)
C118 0.045(3) 0.082(5) 0.082(5) 0.033(4) -0.009(3) -0.026(3)
C119 0.037(3) 0.093(5) 0.062(3) 0.041(3) 0.005(2) -0.017(3)
C120 0.048(3) 0.143(7) 0.043(3) 0.028(4) 0.019(3) -0.015(4)
C121 0.030(3) 0.128(6) 0.043(3) 0.003(3) 0.017(2) 0.005(3)
C122 0.030(3) 0.204(11) 0.070(4) -0.004(6) 0.026(3) -0.018(5)
C123 0.023(3) 0.174(9) 0.073(4) -0.016(5) 0.017(3) 0.004(4)
C124 0.027(3) 0.106(5) 0.066(4) -0.026(4) -0.003(2) 0.024(3)
C125 0.045(3) 0.033(2) 0.0268(19) 0.0001(16) 0.0024(17) -0.0108(18)
C126 0.0182(18) 0.040(2) 0.057(3) -0.009(2) 0.0025(18) 0.0046(17)
C127 0.047(3) 0.072(4) 0.059(3) 0.036(3) -0.002(3) -0.022(3)
C128 0.024(2) 0.078(4) 0.039(2) -0.011(2) 0.0086(19) 0.009(2)
O129 0.068(2) 0.0399(18) 0.0307(16) -0.0075(13) 0.0038(15) -0.0207(17)
C130 0.110(14) 0.044(5) 0.057(4) 0.017(4) -0.003(7) -0.030(7)
C131 0.066(6) 0.073(7) 0.099(8) 0.010(6) -0.021(7) -0.030(6)
C132 0.100(9) 0.053(5) 0.096(8) 0.020(6) -0.005(7) -0.012(6)
O133 0.0316(15) 0.0423(17) 0.0358(15) 0.0006(13) 0.0055(12) 0.0073(13)
C134 0.052(3) 0.047(3) 0.052(3) -0.011(2) 0.007(2) 0.003(2)
C135 0.056(3) 0.067(4) 0.059(3) -0.009(3) 0.019(3) -0.008(3)
C136 0.071(4) 0.077(5) 0.092(5) -0.036(4) 0.023(4) -0.016(4)
O137 0.052(2) 0.113(4) 0.0327(18) 0.024(2) -0.0002(16) -0.017(2)
C138 0.088(6) 0.151(7) 0.045(3) 0.039(4) -0.001(3) -0.019(6)
C139 0.090(7) 0.158(8) 0.034(3) 0.018(5) -0.012(4) -0.018(6)
C140 0.091(5) 0.136(6) 0.058(4) 0.007(4) -0.006(4) -0.009(5)
O141 0.0250(15) 0.068(2) 0.0362(17) -0.0004(15) 0.0044(13) 0.0101(15)
C142 0.036(3) 0.076(4) 0.045(3) 0.000(3) 0.001(2) 0.012(3)
C143 0.048(3) 0.098(5) 0.047(3) -0.012(3) 0.006(2) 0.001(3)
C144 0.052(4) 0.106(6) 0.062(4) -0.022(4) 0.003(3) -0.004(4)
Hg145 0.02678(9) 0.04027(11) 0.03865(10) 0.00685(7) 0.00055(7) -0.00198(6)
Cl146 0.0289(5) 0.0639(8) 0.0599(7) 0.0233(6) -0.0015(5) -0.0100(5)
C242 0.032(3) 0.040(3) 0.032(3) 0.003(2) 0.004(2) -0.005(2)
C243 0.060(4) 0.046(4) 0.038(3) -0.003(3) -0.006(3) -0.008(3)
C244 0.105(13) 0.049(6) 0.056(4) 0.013(4) -0.001(5) -0.025(8)
C330 0.110(14) 0.044(5) 0.058(4) 0.017(4) -0.003(7) -0.030(7)
C331 0.067(6) 0.073(7) 0.099(8) 0.010(6) -0.021(7) -0.030(6)
C332 0.100(9) 0.054(5) 0.097(8) 0.020(6) -0.005(7) -0.012(6)
C338 0.088(6) 0.151(7) 0.045(3) 0.039(4) -0.001(4) -0.019(6)
C339 0.090(7) 0.158(8) 0.034(3) 0.018(5) -0.012(4) -0.018(6)
C340 0.091(5) 0.136(6) 0.058(4) 0.006(5) -0.006(4) -0.008(5)

loop_
_atom_type_symbol
_atom_type_scat_dispersion_real
_atom_type_scat_dispersion_imag
_atom_type_scat_Cromer_Mann_a1
_atom_type_scat_Cromer_Mann_b1
_atom_type_scat_Cromer_Mann_a2
_atom_type_scat_Cromer_Mann_b2
_atom_type_scat_Cromer_Mann_a3
_atom_type_scat_Cromer_Mann_b3
_atom_type_scat_Cromer_Mann_a4
_atom_type_scat_Cromer_Mann_b4
_atom_type_scat_Cromer_Mann_c
_atom_type_scat_source
C 0.0181 0.0091 2.3100 20.8439 1.0200 10.2075 1.5886 0.5687 0.8650 51.6512 0.2156 'International Tables Vol C 4.2.6.8 and 6.1.1.4'
H 0.0000 0.0000 0.4930 10.5109 0.3229 26.1257 0.1402 3.1424 0.0408 57.7998 0.0030 'International Tables Vol C 4.2.6.8 and 6.1.1.4'
O 0.0492 0.0322 3.0485 13.2771 2.2868 5.7011 1.5463 0.3239 0.8670 32.9089 0.2508 'International Tables Vol C 4.2.6.8 and 6.1.1.4'
Cl 0.3639 0.7018 11.4604 0.0104 7.1964 1.1662 6.2556 18.5194 1.6455 47.7784 -9.5574 'International Tables Vol C 4.2.6.8 and 6.1.1.4'
Hg -4.2923 7.6849 20.6809 0.5450 19.0417 8.4484 21.6575 1.5729 5.9676 38.3246 12.6089 'International Tables Vol C 4.2.6.8 and 6.1.1.4'

loop_
_geom_angle_atom_site_label_1
_geom_angle_site_symmetry_1
_geom_angle_atom_site_label_2
_geom_angle_atom_site_label_3
_geom_angle_site_symmetry_3
_geom_angle
_geom_angle_publ_flag
C2 . C1 C24 . 122.9(5) yes
C2 . C1 C28 . 119.9(4) yes
C24 . C1 C28 . 117.1(5) yes
C1 . C2 C3 . 111.9(4) yes
C1 . C2 H21 . 108.8 no
C3 . C2 H21 . 107.4 no
C1 . C2 H22 . 110.4 no
C3 . C2 H22 . 109.1 no
H21 . C2 H22 . 109.2 no
C2 . C3 C4 . 121.9(4) yes
C2 . C3 C25 . 120.4(4) yes
C4 . C3 C25 . 117.6(4) yes
C3 . C4 C5 . 121.0(3) yes
C3 . C4 Hg45 . 120.5(3) yes
C5 . C4 Hg45 . 118.3(3) yes
C4 . C5 C6 . 120.3(4) yes
C4 . C5 H51 . 118.2 no
C6 . C5 H51 . 121.5 no
C5 . C6 C7 . 120.5(4) yes
C5 . C6 H61 . 119.6 no
C7 . C6 H61 . 119.9 no
C6 . C7 C8 . 120.1(3) yes
C6 . C7 C25 . 118.4(4) yes
C8 . C7 C25 . 121.5(4) yes
C7 . C8 C9 . 110.3(3) yes
C7 . C8 H82 . 110.5 no
C9 . C8 H82 . 110.5 no
C7 . C8 H81 . 107.8 no
C9 . C8 H81 . 108.2 no
H82 . C8 H81 . 109.5 no
C8 . C9 C10 . 122.0(4) yes
C8 . C9 C26 . 120.2(4) yes
C10 . C9 C26 . 117.4(4) yes
C9 . C10 C11 . 121.4(4) yes
C9 . C10 H101 . 117.6 no
C11 . C10 H101 . 121.0 no
C10 . C11 C12 . 119.5(4) yes
C10 . C11 H111 . 119.1 no
C12 . C11 H111 . 121.4 no
C11 . C12 C13 . 121.2(5) yes
C11 . C12 H121 . 120.4 no
C13 . C12 H121 . 118.4 no
C12 . C13 C14 . 121.8(4) yes
C12 . C13 C26 . 118.1(4) yes
C14 . C13 C26 . 119.8(4) yes
C13 . C14 C15 . 108.3(4) yes
C13 . C14 H142 . 109.4 no
C15 . C14 H142 . 112.5 no
C13 . C14 H141 . 107.7 no
C15 . C14 H141 . 110.1 no
H142 . C14 H141 . 108.7 no
C14 . C15 C16 . 119.4(4) yes
C14 . C15 C27 . 121.8(4) yes
C16 . C15 C27 . 118.7(5) yes
C15 . C16 C17 . 119.9(5) yes
C15 . C16 H161 . 120.3 no
C17 . C16 H161 . 119.7 no
C16 . C17 C18 . 121.0(5) yes
C16 . C17 H171 . 119.3 no
C18 . C17 H171 . 119.6 no
C17 . C18 C19 . 120.1(5) yes
C17 . C18 H181 . 120.4 no
C19 . C18 H181 . 119.4 no
C18 . C19 C20 . 118.7(5) yes
C18 . C19 C27 . 119.2(5) yes
C20 . C19 C27 . 121.9(4) yes
C19 . C20 C21 . 110.4(4) yes
C19 . C20 H201 . 110.6 no
C21 . C20 H201 . 110.0 no
C19 . C20 H202 . 107.7 no
C21 . C20 H202 . 109.4 no
H201 . C20 H202 . 108.6 no
C20 . C21 C22 . 121.2(5) yes
C20 . C21 C28 . 121.1(4) yes
C22 . C21 C28 . 117.4(5) yes
C21 . C22 C23 . 121.1(5) yes
C21 . C22 H221 . 119.8 no
C23 . C22 H221 . 119.0 no
C22 . C23 C24 . 119.9(5) yes
C22 . C23 H231 . 120.5 no
C24 . C23 H231 . 119.6 no
C1 . C24 C23 . 121.2(6) yes
C1 . C24 H241 . 119.4 no
C23 . C24 H241 . 119.3 no
C7 . C25 C3 . 122.1(4) yes
C7 . C25 O29 . 119.1(3) yes
C3 . C25 O29 . 118.8(4) yes
C9 . C26 C13 . 121.9(4) yes
C9 . C26 O33 . 119.1(4) yes
C13 . C26 O33 . 118.7(4) yes
C15 . C27 C19 . 120.7(4) yes
C15 . C27 O37 . 119.9(4) yes
C19 . C27 O37 . 119.3(4) yes
C1 . C28 C21 . 122.7(4) yes
C1 . C28 O41 . 117.9(4) yes
C21 . C28 O41 . 119.2(4) yes
C25 . O29 C30 . 115.1(3) yes
O29 . C30 C31 . 113.9(4) yes
O29 . C30 H302 . 109.1 no
C31 . C30 H302 . 107.0 no
O29 . C30 H301 . 108.0 no
C31 . C30 H301 . 110.0 no
H302 . C30 H301 . 108.8 no
C30 . C31 C32 . 110.6(5) yes
C30 . C31 H311 . 110.4 no
C32 . C31 H311 . 111.4 no
C30 . C31 H312 . 107.5 no
C32 . C31 H312 . 106.6 no
H311 . C31 H312 . 110.3 no
C31 . C32 H322 . 108.5 no
C31 . C32 H323 . 106.8 no
H322 . C32 H323 . 112.1 no
C31 . C32 H321 . 107.6 no
H322 . C32 H321 . 110.5 no
H323 . C32 H321 . 111.1 no
C26 . O33 C34 . 114.4(3) yes
O33 . C34 C35 . 111.3(5) yes
O33 . C34 H341 . 110.4 no
C35 . C34 H341 . 108.5 no
O33 . C34 H342 . 107.6 no
C35 . C34 H342 . 110.8 no
H341 . C34 H342 . 108.3 no
C34 . C35 C36 . 111.9(7) yes
C34 . C35 H351 . 111.2 no
C36 . C35 H351 . 108.2 no
C34 . C35 H352 . 108.6 no
C36 . C35 H352 . 107.5 no
H351 . C35 H352 . 109.3 no
C35 . C36 H362 . 110.5 no
C35 . C36 H361 . 109.7 no
H362 . C36 H361 . 108.1 no
C35 . C36 H363 . 109.8 no
H362 . C36 H363 . 109.3 no
H361 . C36 H363 . 109.4 no
C27 . O37 C38 . 113.3(4) yes
O37 . C38 C39 . 113.3(5) yes
O37 . C38 H381 . 108.8 no
C39 . C38 H381 . 107.5 no
O37 . C38 H382 . 108.0 no
C39 . C38 H382 . 108.5 no
H381 . C38 H382 . 110.7 no
C38 . C39 C40 . 110.2(5) yes
C38 . C39 H392 . 109.7 no
C40 . C39 H392 . 107.1 no
C38 . C39 H391 . 109.9 no
C40 . C39 H391 . 110.1 no
H392 . C39 H391 . 109.7 no
C39 . C40 H403 . 108.7 no
C39 . C40 H402 . 109.5 no
H403 . C40 H402 . 110.2 no
C39 . C40 H401 . 107.3 no
H403 . C40 H401 . 110.8 no
H402 . C40 H401 . 110.3 no
C28 . O41 C42 . 115.6(4) yes
C28 . O41 C242 . 112.4(6) yes
O41 . C42 C43 . 109.2(4) yes
O41 . C42 H421 . 108.5 no
C43 . C42 H421 . 110.8 no
O41 . C42 H422 . 108.2 no
C43 . C42 H422 . 110.5 no
H421 . C42 H422 . 109.5 no
C42 . C43 C44 . 111.4(4) yes
C42 . C43 H432 . 110.3 no
C44 . C43 H432 . 109.1 no
C42 . C43 H431 . 108.2 no
C44 . C43 H431 . 109.9 no
H432 . C43 H431 . 107.9 no
C43 . C44 H443 . 109.0 no
C43 . C44 H442 . 109.6 no
H443 . C44 H442 . 108.1 no
C43 . C44 H441 . 112.3 no
H443 . C44 H441 . 108.9 no
H442 . C44 H441 . 108.9 no
Cl146 8_656 Hg45 C4 . 82.68(11) yes
Cl146 8_656 Hg45 Cl46 . 95.13(4) yes
C4 . Hg45 Cl46 . 177.60(12) yes
Cl146 8_656 Hg45 Cl146 . 98.931(7) yes
C4 . Hg45 Cl146 . 100.32(11) yes
Cl46 . Hg45 Cl146 . 80.94(4) yes
C102 . C101 C124 . 120.5(5) yes
C102 . C101 C128 . 120.4(4) yes
C124 . C101 C128 . 118.7(6) yes
C101 . C102 C103 . 108.9(4) yes
C101 . C102 H1022 . 107.8 no
C103 . C102 H1022 . 109.7 no
C101 . C102 H1021 . 110.1 no
C103 . C102 H1021 . 111.5 no
H1022 . C102 H1021 . 108.8 no
C102 . C103 C104 . 123.1(4) yes
C102 . C103 C125 . 118.4(4) yes
C104 . C103 C125 . 118.5(4) yes
C103 . C104 C105 . 119.9(4) yes
C103 . C104 Hg145 . 123.0(3) yes
C105 . C104 Hg145 . 117.1(3) yes
C104 . C105 C106 . 120.3(4) yes
C104 . C105 H1051 . 119.9 no
C106 . C105 H1051 . 119.8 no
C105 . C106 C107 . 121.2(4) yes
C105 . C106 H1061 . 120.0 no
C107 . C106 H1061 . 118.8 no
C106 . C107 C108 . 119.6(5) yes
C106 . C107 C125 . 117.6(4) yes
C108 . C107 C125 . 122.6(4) yes
C107 . C108 C109 . 111.0(4) yes
C107 . C108 H1081 . 109.4 no
C109 . C108 H1081 . 109.6 no
C107 . C108 H1082 . 107.2 no
C109 . C108 H1082 . 109.8 no
H1081 . C108 H1082 . 109.7 no
C108 . C109 C110 . 123.8(6) yes
C108 . C109 C126 . 120.3(4) yes
C110 . C109 C126 . 115.7(6) yes
C109 . C110 C111 . 122.4(7) yes
C109 . C110 H1101 . 118.1 no
C111 . C110 H1101 . 119.5 no
C110 . C111 C112 . 119.3(6) yes
C110 . C111 H1111 . 120.5 no
C112 . C111 H1111 . 120.2 no
C111 . C112 C113 . 122.6(7) yes
C111 . C112 H1121 . 120.5 no
C113 . C112 H1121 . 116.9 no
C112 . C113 C114 . 122.9(6) yes
C112 . C113 C126 . 116.1(7) yes
C114 . C113 C126 . 120.7(5) yes
C113 . C114 C115 . 108.8(5) yes
C113 . C114 H1141 . 109.1 no
C115 . C114 H1141 . 108.5 no
C113 . C114 H1142 . 109.9 no
C115 . C114 H1142 . 110.7 no
H1141 . C114 H1142 . 109.8 no
C114 . C115 C116 . 120.4(7) yes
C114 . C115 C127 . 120.4(6) yes
C116 . C115 C127 . 118.9(6) yes
C115 . C116 C117 . 121.3(8) yes
C115 . C116 H1161 . 120.1 no
C117 . C116 H1161 . 118.6 no
C116 . C117 C118 . 118.6(8) yes
C116 . C117 H1171 . 121.4 no
C118 . C117 H1171 . 120.0 no
C117 . C118 C119 . 122.3(6) yes
C117 . C118 H1181 . 119.5 no
C119 . C118 H1181 . 118.2 no
C118 . C119 C120 . 121.5(6) yes
C118 . C119 C127 . 118.5(7) yes
C120 . C119 C127 . 120.0(7) yes
C119 . C120 C121 . 110.6(5) yes
C119 . C120 H1201 . 106.8 no
C121 . C120 H1201 . 108.3 no
C119 . C120 H1202 . 109.6 no
C121 . C120 H1202 . 112.9 no
H1201 . C120 H1202 . 108.4 no
C120 . C121 C122 . 121.1(7) yes
C120 . C121 C128 . 120.6(5) yes
C122 . C121 C128 . 118.2(6) yes
C121 . C122 C123 . 120.1(8) yes
C121 . C122 H1221 . 120.3 no
C123 . C122 H1221 . 119.6 no
C122 . C123 C124 . 119.4(6) yes
C122 . C123 H1231 . 120.7 no
C124 . C123 H1231 . 119.9 no
C123 . C124 C101 . 120.8(6) yes
C123 . C124 H1241 . 120.3 no
C101 . C124 H1241 . 119.0 no
C103 . C125 C107 . 122.4(4) yes
C103 . C125 O129 . 119.6(4) yes
C107 . C125 O129 . 118.0(4) yes
C113 . C126 C109 . 123.5(5) yes
C113 . C126 O133 . 118.6(5) yes
C109 . C126 O133 . 117.6(4) yes
C119 . C127 C115 . 120.3(7) yes
C119 . C127 O137 . 120.6(7) yes
C115 . C127 O137 . 119.0(5) yes
C101 . C128 C121 . 121.9(5) yes
C101 . C128 O141 . 118.9(5) yes
C121 . C128 O141 . 118.9(5) yes
C125 . O129 C130 . 109.3(4) yes
C125 . O129 C330 . 110.4(4) yes
O129 . C130 C131 . 108.3(5) yes
O129 . C130 H1302 . 110.0 no
C131 . C130 H1302 . 109.5 no
O129 . C130 H1301 . 110.7 no
C131 . C130 H1301 . 109.1 no
H1302 . C130 H1301 . 109.3 no
C130 . C131 C132 . 112.1(5) yes
C130 . C131 H1311 . 110.3 no
C132 . C131 H1311 . 111.3 no
C130 . C131 H1312 . 105.4 no
C132 . C131 H1312 . 107.6 no
H1311 . C131 H1312 . 109.9 no
C131 . C132 H1323 . 108.9 no
C131 . C132 H1321 . 108.3 no
H1323 . C132 H1321 . 110.0 no
C131 . C132 H1322 . 111.0 no
H1323 . C132 H1322 . 108.9 no
H1321 . C132 H1322 . 109.8 no
C126 . O133 C134 . 116.0(4) yes
O133 . C134 C135 . 113.4(5) yes
O133 . C134 H1341 . 110.2 no
C135 . C134 H1341 . 106.2 no
O133 . C134 H1342 . 109.7 no
C135 . C134 H1342 . 108.5 no
H1341 . C134 H1342 . 108.8 no
C134 . C135 C136 . 109.5(5) yes
C134 . C135 H1352 . 110.0 no
C136 . C135 H1352 . 108.8 no
C134 . C135 H1351 . 108.7 no
C136 . C135 H1351 . 109.4 no
H1352 . C135 H1351 . 110.4 no
C135 . C136 H1361 . 111.5 no
C135 . C136 H1362 . 108.3 no
H1361 . C136 H1362 . 108.8 no
C135 . C136 H1363 . 107.9 no
H1361 . C136 H1363 . 110.5 no
H1362 . C136 H1363 . 109.8 no
C127 . O137 C138 . 111.2(5) yes
C127 . O137 C338 . 115.3(12) yes
O137 . C138 C139 . 108.2(4) yes
O137 . C138 H1382 . 109.9 no
C139 . C138 H1382 . 110.3 no
O137 . C138 H1381 . 109.8 no
C139 . C138 H1381 . 110.2 no
H1382 . C138 H1381 . 108.3 no
C138 . C139 C140 . 111.0(5) yes
C138 . C139 H1392 . 111.5 no
C140 . C139 H1392 . 109.3 no
C138 . C139 H1391 . 106.7 no
C140 . C139 H1391 . 110.4 no
H1392 . C139 H1391 . 107.9 no
C139 . C140 H1401 . 108.1 no
C139 . C140 H1402 . 111.1 no
H1401 . C140 H1402 . 109.8 no
C139 . C140 H1403 . 109.3 no
H1401 . C140 H1403 . 108.6 no
H1402 . C140 H1403 . 109.8 no
C128 . O141 C142 . 115.8(4) yes
O141 . C142 C143 . 111.6(5) yes
O141 . C142 H1421 . 111.0 no
C143 . C142 H1421 . 110.6 no
O141 . C142 H1422 . 107.9 no
C143 . C142 H1422 . 108.0 no
H1421 . C142 H1422 . 107.5 no
C142 . C143 C144 . 111.3(6) yes
C142 . C143 H1431 . 108.9 no
C144 . C143 H1431 . 109.0 no
C142 . C143 H1432 . 108.3 no
C144 . C143 H1432 . 111.0 no
H1431 . C143 H1432 . 108.3 no
C143 . C144 H1443 . 108.4 no
C143 . C144 H1442 . 110.0 no
H1443 . C144 H1442 . 110.8 no
C143 . C144 H1441 . 107.8 no
H1443 . C144 H1441 . 110.7 no
H1442 . C144 H1441 . 109.2 no
C104 . Hg145 Cl146 . 178.14(12) yes
Hg45 . Cl146 Hg45 8_646 166.11(4) yes
Hg45 . Cl146 Hg145 . 97.79(4) yes
Hg45 8_646 Cl146 Hg145 . 95.85(4) yes
O41 . C242 C243 . 108.4(5) yes
O41 . C242 H2422 . 110.3 no
C243 . C242 H2422 . 109.6 no
O41 . C242 H2421 . 110.1 no
C243 . C242 H2421 . 109.8 no
H2422 . C242 H2421 . 108.6 no
C242 . C243 C244 . 111.2(5) yes
C242 . C243 H2431 . 109.9 no
C244 . C243 H2431 . 109.2 no
C242 . C243 H2432 . 107.7 no
C244 . C243 H2432 . 109.3 no
H2431 . C243 H2432 . 109.5 no
C243 . C244 H2441 . 108.2 no
C243 . C244 H2442 . 110.5 no
H2441 . C244 H2442 . 109.8 no
C243 . C244 H2443 . 108.2 no
H2441 . C244 H2443 . 110.0 no
H2442 . C244 H2443 . 110.2 no
O129 . C330 C331 . 109.8(5) yes
O129 . C330 H3302 . 108.5 no
C331 . C330 H3302 . 108.3 no
O129 . C330 H3301 . 110.7 no
C331 . C330 H3301 . 109.5 no
H3302 . C330 H3301 . 109.9 no
C330 . C331 C332 . 112.4(5) yes
C330 . C331 H3311 . 108.1 no
C332 . C331 H3311 . 107.6 no
C330 . C331 H3312 . 109.4 no
C332 . C331 H3312 . 108.7 no
H3311 . C331 H3312 . 110.6 no
C331 . C332 H3321 . 108.8 no
C331 . C332 H3323 . 107.5 no
H3321 . C332 H3323 . 109.7 no
C331 . C332 H3322 . 109.3 no
H3321 . C332 H3322 . 110.6 no
H3323 . C332 H3322 . 110.9 no
O137 . C338 C339 . 108.3(5) yes
O137 . C338 H3382 . 111.3 no
C339 . C338 H3382 . 99.2 no
O137 . C338 H3381 . 113.3 no
C339 . C338 H3381 . 114.8 no
H3382 . C338 H3381 . 109.0 no
C338 . C339 C340 . 111.1(5) yes
C338 . C339 H3391 . 114.4 no
C340 . C339 H3391 . 99.7 no
C338 . C339 H3392 . 113.8 no
C340 . C339 H3392 . 107.6 no
H3391 . C339 H3392 . 109.1 no
C339 . C340 H3401 . 117.0 no
C339 . C340 H3403 . 112.2 no
H3401 . C340 H3403 . 109.4 no
C339 . C340 H3402 . 98.4 no
H3401 . C340 H3402 . 109.6 no
H3403 . C340 H3402 . 109.7 no

loop_
_geom_bond_atom_site_label_1
_geom_bond_atom_site_label_2
_geom_bond_site_symmetry_2
_geom_bond_distance
_geom_bond_publ_flag
C1 C2 . 1.505(7) yes
C1 C24 . 1.398(6) yes
C1 C28 . 1.398(7) yes
C2 C3 . 1.526(5) yes
C2 H21 . 0.970 no
C2 H22 . 0.975 no
C3 C4 . 1.398(6) yes
C3 C25 . 1.398(5) yes
C4 C5 . 1.390(5) yes
C4 Hg45 . 2.072(4) yes
C5 C6 . 1.383(6) yes
C5 H51 . 0.940 no
C6 C7 . 1.393(6) yes
C6 H61 . 0.919 no
C7 C8 . 1.532(5) yes
C7 C25 . 1.400(5) yes
C8 C9 . 1.511(6) yes
C8 H82 . 0.961 no
C8 H81 . 0.945 no
C9 C10 . 1.399(6) yes
C9 C26 . 1.403(6) yes
C10 C11 . 1.384(7) yes
C10 H101 . 0.923 no
C11 C12 . 1.389(8) yes
C11 H111 . 0.933 no
C12 C13 . 1.390(6) yes
C12 H121 . 0.942 no
C13 C14 . 1.520(6) yes
C13 C26 . 1.396(6) yes
C14 C15 . 1.530(7) yes
C14 H142 . 0.984 no
C14 H141 . 0.974 no
C15 C16 . 1.388(7) yes
C15 C27 . 1.398(6) yes
C16 C17 . 1.374(8) yes
C16 H161 . 0.924 no
C17 C18 . 1.373(8) yes
C17 H171 . 0.935 no
C18 C19 . 1.379(7) yes
C18 H181 . 0.923 no
C19 C20 . 1.527(6) yes
C19 C27 . 1.387(7) yes
C20 C21 . 1.519(8) yes
C20 H201 . 0.979 no
C20 H202 . 0.976 no
C21 C22 . 1.403(7) yes
C21 C28 . 1.393(7) yes
C22 C23 . 1.374(9) yes
C22 H221 . 0.936 no
C23 C24 . 1.386(9) yes
C23 H231 . 0.930 no
C24 H241 . 0.925 no
C25 O29 . 1.396(5) yes
C26 O33 . 1.371(5) yes
C27 O37 . 1.394(5) yes
C28 O41 . 1.386(5) yes
O29 C30 . 1.433(5) yes
C30 C31 . 1.517(7) yes
C30 H302 . 0.971 no
C30 H301 . 0.976 no
C31 C32 . 1.511(8) yes
C31 H311 . 0.976 no
C31 H312 . 0.988 no
C32 H322 . 0.960 no
C32 H323 . 0.962 no
C32 H321 . 0.953 no
O33 C34 . 1.445(6) yes
C34 C35 . 1.505(9) yes
C34 H341 . 0.978 no
C34 H342 . 0.965 no
C35 C36 . 1.510(9) yes
C35 H351 . 0.970 no
C35 H352 . 0.974 no
C36 H362 . 0.956 no
C36 H361 . 0.966 no
C36 H363 . 0.964 no
O37 C38 . 1.441(6) yes
C38 C39 . 1.503(8) yes
C38 H381 . 0.993 no
C38 H382 . 0.975 no
C39 C40 . 1.534(8) yes
C39 H392 . 0.973 no
C39 H391 . 0.974 no
C40 H403 . 0.967 no
C40 H402 . 0.971 no
C40 H401 . 0.966 no
O41 C42 . 1.446(4) yes
O41 C242 . 1.470(5) yes
C42 C43 . 1.500(4) yes
C42 H421 . 0.965 no
C42 H422 . 0.967 no
C43 C44 . 1.541(4) yes
C43 H432 . 0.974 no
C43 H431 . 0.960 no
C44 H443 . 0.961 no
C44 H442 . 0.958 no
C44 H441 . 0.963 no
Hg45 Cl146 8_656 3.3201(12) yes
Hg45 Cl46 . 2.3206(11) yes
Hg45 Cl146 . 3.2760(12) yes
C101 C102 . 1.513(8) yes
C101 C124 . 1.381(7) yes
C101 C128 . 1.393(7) yes
C102 C103 . 1.514(7) yes
C102 H1022 . 0.970 no
C102 H1021 . 0.978 no
C103 C104 . 1.395(6) yes
C103 C125 . 1.401(6) yes
C104 C105 . 1.394(6) yes
C104 Hg145 . 2.064(4) yes
C105 C106 . 1.391(6) yes
C105 H1051 . 0.913 no
C106 C107 . 1.390(6) yes
C106 H1061 . 0.951 no
C107 C108 . 1.536(6) yes
C107 C125 . 1.393(7) yes
C108 C109 . 1.474(8) yes
C108 H1081 . 0.963 no
C108 H1082 . 0.981 no
C109 C110 . 1.408(7) yes
C109 C126 . 1.400(7) yes
C110 C111 . 1.372(13) yes
C110 H1101 . 0.936 no
C111 C112 . 1.365(14) yes
C111 H1111 . 0.937 no
C112 C113 . 1.396(9) yes
C112 H1121 . 0.932 no
C113 C114 . 1.515(10) yes
C113 C126 . 1.404(7) yes
C114 C115 . 1.533(7) yes
C114 H1141 . 0.971 no
C114 H1142 . 0.966 no
C115 C116 . 1.382(10) yes
C115 C127 . 1.407(10) yes
C116 C117 . 1.410(9) yes
C116 H1161 . 0.917 no
C117 C118 . 1.374(12) yes
C117 H1171 . 0.926 no
C118 C119 . 1.384(11) yes
C118 H1181 . 0.933 no
C119 C120 . 1.528(11) yes
C119 C127 . 1.416(8) yes
C120 C121 . 1.518(9) yes
C120 H1201 . 0.977 no
C120 H1202 . 0.962 no
C121 C122 . 1.414(8) yes
C121 C128 . 1.374(9) yes
C122 C123 . 1.397(12) yes
C122 H1221 . 0.936 no
C123 C124 . 1.391(11) yes
C123 H1231 . 0.933 no
C124 H1241 . 0.936 no
C125 O129 . 1.398(5) yes
C126 O133 . 1.378(5) yes
C127 O137 . 1.381(8) yes
C128 O141 . 1.384(6) yes
O129 C130 . 1.459(5) yes
O129 C330 . 1.459(5) yes
C130 C131 . 1.494(5) yes
C130 H1302 . 0.981 no
C130 H1301 . 0.976 no
C131 C132 . 1.532(5) yes
C131 H1311 . 0.968 no
C131 H1312 . 0.969 no
C132 H1323 . 0.958 no
C132 H1321 . 0.952 no
C132 H1322 . 0.952 no
O133 C134 . 1.435(6) yes
C134 C135 . 1.476(8) yes
C134 H1341 . 0.973 no
C134 H1342 . 0.986 no
C135 C136 . 1.540(9) yes
C135 H1352 . 0.982 no
C135 H1351 . 0.985 no
C136 H1361 . 0.960 no
C136 H1362 . 0.963 no
C136 H1363 . 0.971 no
O137 C138 . 1.458(4) yes
O137 C338 . 1.460(5) yes
C138 C139 . 1.504(5) yes
C138 H1382 . 0.967 no
C138 H1381 . 0.971 no
C139 C140 . 1.542(5) yes
C139 H1392 . 0.979 no
C139 H1391 . 0.974 no
C140 H1401 . 0.971 no
C140 H1402 . 0.974 no
C140 H1403 . 0.972 no
O141 C142 . 1.453(7) yes
C142 C143 . 1.503(8) yes
C142 H1421 . 0.973 no
C142 H1422 . 0.996 no
C143 C144 . 1.534(10) yes
C143 H1431 . 0.981 no
C143 H1432 . 0.967 no
C144 H1443 . 0.972 no
C144 H1442 . 0.962 no
C144 H1441 . 0.959 no
Hg145 Cl146 . 2.3469(11) yes
C242 C243 . 1.501(5) yes
C242 H2422 . 0.978 no
C242 H2421 . 0.972 no
C243 C244 . 1.541(5) yes
C243 H2431 . 0.977 no
C243 H2432 . 0.976 no
C244 H2441 . 0.991 no
C244 H2442 . 0.994 no
C244 H2443 . 0.992 no
C330 C331 . 1.491(5) yes
C330 H3302 . 0.972 no
C330 H3301 . 0.976 no
C331 C332 . 1.533(5) yes
C331 H3311 . 0.980 no
C331 H3312 . 0.983 no
C332 H3321 . 0.970 no
C332 H3323 . 0.973 no
C332 H3322 . 0.971 no
C338 C339 . 1.504(5) yes
C338 H3382 . 0.970 no
C338 H3381 . 0.973 no
C339 C340 . 1.539(5) yes
C339 H3391 . 0.971 no
C339 H3392 . 0.971 no
C340 H3401 . 0.962 no
C340 H3403 . 0.963 no
C340 H3402 . 0.961 no

loop_
_geom_hbond_atom_site_label_D
_geom_hbond_atom_site_label_H
_geom_hbond_atom_site_label_A
_geom_hbond_site_symmetry_A
_geom_hbond_angle_DHA
_geom_hbond_distance_DH
_geom_hbond_distance_HA
_geom_hbond_distance_DA
_geom_hbond_publ_flag
C132 H1322 C132 6_656 153.93(19) 0.952 2.229 3.112(11) yes
C242 H2422 O29 . 128.7(3) 0.978 2.256 2.967(11) yes
C43 H2421 C28 . 122.3(7) 1.188 2.392 3.189(11) yes
